data_2200753
loop_
_publ_author_name
'Puschmann, Horst'
'Batsanov, Andrei S.'
'Howard, Judith A. K.'
'Soto, Bernardino'
'Bonne, Raul'
'Au-Alvarez, Oscar'

_publ_section_title Di-\m-chloro-bis{chloro[1,2-diphenyl-2-(4-chlorophenylamino)ethanoximato]copper(II)}
_journal_issue 11
_journal_name_full 'Acta Crystallographica Section E'
_journal_page_first m551
_journal_page_last m552
_journal_paper_doi 10.1107/S1600536801018050
_journal_volume 57
_journal_year 2001
_chemical_formula_iupac '[Cu2 Cl4 (C20 H17 Cl N2 O)2]'
_chemical_formula_moiety 'C40 H34 Cl6 Cu2 N4 O2'
_chemical_formula_sum 'C40 H34 Cl6 Cu2 N4 O2'
_chemical_formula_weight 942.49
_chemical_melting_point 454.5(5)
_chemical_name_systematic
;
Di-\m-chloro-bis{chloro[1,2-diphenyl-2-(4-chlorophenylamino)ethanoximato]-
copper(II)}
;
_space_group_IT_number 15
_symmetry_cell_setting monoclinic
_symmetry_space_group_name_Hall '-C 2yc'
_symmetry_space_group_name_H-M 'C 1 2/c 1'
_audit_creation_method SHELXL-97
_cell_angle_alpha 90.00
_cell_angle_beta 104.6660(10)
_cell_angle_gamma 90.00
_cell_formula_units_Z 4
_cell_length_a 20.6420(6)
_cell_length_b 11.5573(4)
_cell_length_c 17.7307(5)
_cell_measurement_reflns_used 8188
_cell_measurement_temperature 100(2)
_cell_measurement_theta_max 28.503
_cell_measurement_theta_min 2.223
_cell_volume 4092.1(2)
_computing_cell_refinement SMART-NT
_computing_data_collection 'SMART-NT (Bruker, 1998)'
_computing_data_reduction 'SAINT-NT (Bruker, 1998)'
_computing_molecular_graphics 'ORTEP3 for Windows (Farrugia, 1997)'
_computing_publication_material SHELXL97
_computing_structure_refinement 'SHELXL97 (Sheldrick, 1997)'
_computing_structure_solution 'SHELXS97 (Sheldrick, 1997)'
_diffrn_ambient_temperature 100(2)
_diffrn_detector_area_resol_mean 8
_diffrn_measured_fraction_theta_full .992
_diffrn_measured_fraction_theta_max .992
_diffrn_measurement_device_type 'Bruker SMART CCD 1K area-detector'
_diffrn_measurement_method \w
_diffrn_radiation_monochromator graphite
_diffrn_radiation_source 'fine-focus sealed tube'
_diffrn_radiation_type MoK\a
_diffrn_radiation_wavelength .71073
_diffrn_reflns_av_R_equivalents .0466
_diffrn_reflns_av_sigmaI/netI .0255
_diffrn_reflns_limit_h_max 27
_diffrn_reflns_limit_h_min -27
_diffrn_reflns_limit_k_max 15
_diffrn_reflns_limit_k_min -15
_diffrn_reflns_limit_l_max 23
_diffrn_reflns_limit_l_min -23
_diffrn_reflns_number 23518
_diffrn_reflns_theta_full 28.51
_diffrn_reflns_theta_max 28.51
_diffrn_reflns_theta_min 2.04
_diffrn_standards_number 0
_exptl_absorpt_coefficient_mu 1.471
_exptl_absorpt_correction_T_max .606
_exptl_absorpt_correction_T_min .556
_exptl_absorpt_correction_type multi-scan
_exptl_absorpt_process_details '(SADABS; Sheldrick, 1996)'
_exptl_crystal_colour dark-green
_exptl_crystal_density_diffrn 1.530
_exptl_crystal_density_method 'not measured'
_exptl_crystal_description irregular
_exptl_crystal_F_000 1912
_exptl_crystal_size_max .46
_exptl_crystal_size_mid .42
_exptl_crystal_size_min .34
_refine_diff_density_max .412
_refine_diff_density_min -.438
_refine_ls_extinction_method none
_refine_ls_goodness_of_fit_ref 1.055
_refine_ls_hydrogen_treatment constr
_refine_ls_matrix_type full
_refine_ls_number_parameters 244
_refine_ls_number_reflns 5160
_refine_ls_number_restraints 0
_refine_ls_restrained_S_all 1.055
_refine_ls_R_factor_all .0254
_refine_ls_R_factor_gt .0230
_refine_ls_shift/su_max .003
_refine_ls_shift/su_mean .000
_refine_ls_structure_factor_coef Fsqd
_refine_ls_weighting_details 'calc w = 1/[\s^2^(Fo^2^)+(0.0291P)^2^+3.7353P] where P = (Fo^2^+2Fc^2^)/3'
_refine_ls_weighting_scheme calc
_refine_ls_wR_factor_ref .0634
_reflns_number_gt 4748
_reflns_number_total 5160
_reflns_threshold_expression I>2\s(I)
_cod_data_source_file om6069.cif
_cod_data_source_block I
_cod_depositor_comments
;
The following automatic conversions were performed:
'_symmetry_cell_setting' value 'Monoclinic' changed to 'monoclinic'
according to '/home/saulius/struct/CIF-dictionaries/cif_core.dic'
dictionary named 'cif_core.dic' version 2.4.1 from 2010-06-29.

Automatic conversion script
Id: cif_fix_enum 1527 2010-12-29 10:47:43Z saulius 

The following automatic conversions were performed:

'_chemical_melting_point' value '454-455' was changed to '454.5(5)' -
the average value was taken and precision was estimated.

Automatic conversion script
Id: cif_fix_values 1646 2011-03-28 12:23:43Z adriana 

The following automatic conversions were performed:

'_chemical_melting_point' value '454-455' was changed to '454.5(5)' -
the average value was taken and precision was
estimated.

'_symmetry_cell_setting' value 'Monoclinic' changed to
'monoclinic' according to
/home/saulius/struct/CIF-dictionaries/cif_core.dic dictionary named
'cif_core.dic' version 2.4.1 from 2010-06-29.

Automatic conversion script
Id: cif_fix_values 1715 2011-07-08 13:25:40Z adriana 
;
_cod_original_sg_symbol_H-M 'C 2/c'
_cod_database_code 2200753
_cod_database_fobs_code 2200753

loop_
_symmetry_equiv_pos_as_xyz
'x, y, z'
'-x, y, -z+1/2'
'x+1/2, y+1/2, z'
'-x+1/2, y+1/2, -z+1/2'
'-x, -y, -z'
'x, -y, z-1/2'
'-x+1/2, -y+1/2, -z'
'x+1/2, -y+1/2, z-1/2'

loop_
_atom_site_label
_atom_site_fract_x
_atom_site_fract_y
_atom_site_fract_z
_atom_site_U_iso_or_equiv
_atom_site_adp_type
_atom_site_calc_flag
_atom_site_refinement_flags
_atom_site_occupancy
_atom_site_disorder_assembly
_atom_site_disorder_group
_atom_site_type_symbol
Cu .753151(7) .205533(13) .590814(9) .01519(5) Uani d . 1 . . Cu
Cl1 .663593(15) .20909(3) .487881(18) .01838(7) Uani d . 1 . . Cl
Cl2 .775461(16) .01431(3) .579635(19) .02070(7) Uani d . 1 . . Cl
Cl3 .462076(16) .49382(3) .63874(2) .02438(8) Uani d . 1 . . Cl
N1 .73881(5) .37510(10) .62038(6) .0160(2) Uani d . 1 . . N
H1 .7467 .4200 .5801 .019 Uiso calc R 1 . . H
N2 .81622(6) .21194(9) .69573(7) .0171(2) Uani d . 1 . . N
O .84811(5) .11396(9) .73238(6) .0233(2) Uani d . 1 . . O
H0 .8359 .0560 .7037 .035 Uiso calc R 1 . . H
C1 .83001(6) .30797(11) .73293(7) .0161(2) Uani d . 1 . . C
C2 .79110(6) .41235(11) .69313(7) .0171(2) Uani d . 1 . . C
H2 .7666 .4456 .7301 .021 Uiso calc R 1 . . H
C3 .87897(6) .32333(12) .80942(7) .0176(2) Uani d . 1 . . C
C4 .94188(7) .26885(12) .82566(8) .0208(3) Uani d . 1 . . C
H4 .9529 .2187 .7883 .025 Uiso calc R 1 . . H
C5 .98788(7) .28865(13) .89656(9) .0257(3) Uani d . 1 . . C
H5 1.0308 .2533 .9071 .031 Uiso calc R 1 . . H
C6 .97154(8) .35983(14) .95229(9) .0310(3) Uani d . 1 . . C
H6 1.0031 .3720 1.0009 .037 Uiso calc R 1 . . H
C7 .90934(9) .41307(16) .93703(9) .0331(4) Uani d . 1 . . C
H7 .8981 .4609 .9754 .040 Uiso calc R 1 . . H
C8 .86340(7) .39625(14) .86531(8) .0260(3) Uani d . 1 . . C
H8 .8213 .4345 .8543 .031 Uiso calc R 1 . . H
C9 .83500(7) .50778(12) .67392(8) .0208(3) Uani d . 1 . . C
C10 .90062(7) .48798(13) .66979(8) .0240(3) Uani d . 1 . . C
H10 .9197 .4132 .6811 .029 Uiso calc R 1 . . H
C11 .93859(9) .57722(16) .64906(9) .0334(4) Uani d . 1 . . C
H11 .9836 .5634 .6474 .040 Uiso calc R 1 . . H
C12 .91047(11) .68558(15) .63101(10) .0404(4) Uani d . 1 . . C
H12 .9361 .7460 .6165 .049 Uiso calc R 1 . . H
C13 .84488(12) .70630(14) .63398(11) .0419(5) Uani d . 1 . . C
H13 .8256 .7806 .6209 .050 Uiso calc R 1 . . H
C14 .80711(9) .61816(13) .65614(9) .0311(3) Uani d . 1 . . C
H14 .7626 .6330 .6592 .037 Uiso calc R 1 . . H
C15 .67087(6) .40275(11) .62394(7) .0162(2) Uani d . 1 . . C
C16 .64362(7) .34686(12) .67842(8) .0205(3) Uani d . 1 . . C
H16 .6690 .2903 .7122 .025 Uiso calc R 1 . . H
C17 .57898(7) .37421(12) .68322(8) .0211(3) Uani d . 1 . . C
H17 .5600 .3367 .7202 .025 Uiso calc R 1 . . H
C18 .54285(6) .45708(12) .63309(8) .0185(2) Uani d . 1 . . C
C19 .56928(7) .51251(12) .57797(8) .0187(2) Uani d . 1 . . C
H19 .5436 .5685 .5438 .022 Uiso calc R 1 . . H
C20 .63398(6) .48473(12) .57352(8) .0179(2) Uani d . 1 . . C
H20 .6528 .5217 .5361 .021 Uiso calc R 1 . . H

loop_
_atom_site_aniso_label
_atom_site_aniso_U_11
_atom_site_aniso_U_22
_atom_site_aniso_U_33
_atom_site_aniso_U_12
_atom_site_aniso_U_13
_atom_site_aniso_U_23
Cu .01404(8) .01657(9) .01404(8) .00214(5) .00185(6) -.00167(5)
Cl1 .01319(13) .02402(16) .01663(14) -.00049(11) .00138(10) -.00282(11)
Cl2 .02206(15) .01674(15) .02408(16) .00053(11) .00729(12) -.00206(11)
Cl3 .01575(14) .02734(17) .03198(18) .00309(12) .00960(12) .00304(13)
N1 .0141(5) .0195(5) .0135(5) .0041(4) .0016(4) -.0011(4)
N2 .0166(5) .0172(5) .0166(5) .0043(4) .0025(4) .0023(4)
O .0267(5) .0171(5) .0220(5) .0055(4) -.0013(4) .0025(4)
C1 .0132(5) .0207(6) .0145(6) .0024(5) .0039(4) .0009(5)
C2 .0163(6) .0193(6) .0141(6) .0044(5) .0007(4) -.0032(5)
C3 .0161(6) .0205(6) .0149(6) -.0007(5) .0018(4) .0012(5)
C4 .0171(6) .0219(6) .0224(6) .0001(5) .0033(5) .0017(5)
C5 .0175(6) .0258(7) .0291(8) -.0017(5) -.0028(5) .0044(6)
C6 .0315(8) .0310(8) .0224(7) -.0036(6) -.0079(6) -.0002(6)
C7 .0374(8) .0378(9) .0200(7) .0034(7) -.0004(6) -.0073(6)
C8 .0247(7) .0324(8) .0190(7) .0050(6) .0022(5) -.0035(6)
C9 .0271(7) .0169(6) .0150(6) -.0007(5) -.0006(5) -.0027(5)
C10 .0261(7) .0246(7) .0195(7) -.0036(5) .0025(5) .0004(5)
C11 .0388(9) .0363(9) .0245(7) -.0149(7) .0072(6) -.0018(6)
C12 .0652(12) .0276(8) .0271(8) -.0203(8) .0093(8) -.0026(7)
C13 .0754(14) .0160(7) .0294(9) -.0009(8) .0041(9) -.0005(6)
C14 .0434(9) .0197(7) .0255(7) .0060(6) .0003(6) -.0035(6)
C15 .0151(5) .0180(6) .0149(6) .0032(5) .0026(4) -.0021(5)
C16 .0213(6) .0202(6) .0197(6) .0049(5) .0044(5) .0036(5)
C17 .0220(6) .0220(7) .0206(6) .0013(5) .0079(5) .0026(5)
C18 .0138(5) .0208(6) .0208(6) .0013(5) .0044(5) -.0027(5)
C19 .0169(6) .0205(6) .0175(6) .0042(5) .0024(5) .0012(5)
C20 .0172(6) .0206(6) .0159(6) .0031(5) .0042(5) .0006(5)

loop_
_atom_type_symbol
_atom_type_description
_atom_type_scat_dispersion_real
_atom_type_scat_dispersion_imag
_atom_type_scat_source
C C .0033 .0016 'International Tables Vol C Tables 4.2.6.8 and 6.1.1.4'
H H .0000 .0000 'International Tables Vol C Tables 4.2.6.8 and 6.1.1.4'
N N .0061 .0033 'International Tables Vol C Tables 4.2.6.8 and 6.1.1.4'
O O .0106 .0060 'International Tables Vol C Tables 4.2.6.8 and 6.1.1.4'
Cl Cl .1484 .1585 'International Tables Vol C Tables 4.2.6.8 and 6.1.1.4'
Cu Cu .3201 1.2651 'International Tables Vol C Tables 4.2.6.8 and 6.1.1.4'

loop_
_geom_angle_atom_site_label_1
_geom_angle_atom_site_label_2
_geom_angle_atom_site_label_3
_geom_angle_site_symmetry_3
_geom_angle
_geom_angle_publ_flag
N2 Cu N1 . 80.16(4) yes
N2 Cu Cl1 . 166.27(3) yes
N1 Cu Cl1 . 92.72(3) yes
N2 Cu Cl2 . 91.07(3) yes
N1 Cu Cl2 . 170.62(3) yes
Cl1 Cu Cl2 . 95.170(13) yes
N2 Cu Cl1 7_656 96.90(3) yes
N1 Cu Cl1 7_656 86.25(3) yes
Cl1 Cu Cl1 7_656 94.306(11) yes
Cl2 Cu Cl1 7_656 98.193(12) yes
N2 Cu Cu 7_656 138.27(3) ?
N1 Cu Cu 7_656 88.84(3) ?
Cl1 Cu Cu 7_656 52.387(9) ?
Cl2 Cu Cu 7_656 99.995(11) ?
Cu Cl1 Cu 7_656 85.694(11) yes
C15 N1 C2 . 112.71(10) ?
C15 N1 Cu . 114.85(8) ?
C2 N1 Cu . 111.53(8) ?
C15 N1 H1 . 105.6 ?
C2 N1 H1 . 105.6 ?
Cu N1 H1 . 105.6 ?
C1 N2 O . 116.59(11) ?
C1 N2 Cu . 121.39(9) ?
O N2 Cu . 122.03(8) ?
N2 O H0 . 109.5 ?
N2 C1 C3 . 125.71(12) ?
N2 C1 C2 . 115.13(11) ?
C3 C1 C2 . 119.16(11) ?
N1 C2 C1 . 110.33(10) ?
N1 C2 C9 . 110.55(10) ?
C1 C2 C9 . 113.88(11) ?
N1 C2 H2 . 107.3 ?
C1 C2 H2 . 107.3 ?
C9 C2 H2 . 107.3 ?
C8 C3 C4 . 119.39(12) ?
C8 C3 C1 . 119.63(12) ?
C4 C3 C1 . 120.94(12) ?
C5 C4 C3 . 119.72(13) ?
C5 C4 H4 . 120.1 ?
C3 C4 H4 . 120.1 ?
C4 C5 C6 . 120.46(14) ?
C4 C5 H5 . 119.8 ?
C6 C5 H5 . 119.8 ?
C7 C6 C5 . 120.18(14) ?
C7 C6 H6 . 119.9 ?
C5 C6 H6 . 119.9 ?
C6 C7 C8 . 119.89(15) ?
C6 C7 H7 . 120.1 ?
C8 C7 H7 . 120.1 ?
C7 C8 C3 . 120.32(14) ?
C7 C8 H8 . 119.8 ?
C3 C8 H8 . 119.8 ?
C10 C9 C14 . 119.13(14) ?
C10 C9 C2 . 122.36(12) ?
C14 C9 C2 . 118.44(13) ?
C9 C10 C11 . 120.60(15) ?
C9 C10 H10 . 119.7 ?
C11 C10 H10 . 119.7 ?
C12 C11 C10 . 119.86(17) ?
C12 C11 H11 . 120.1 ?
C10 C11 H11 . 120.1 ?
C11 C12 C13 . 120.21(16) ?
C11 C12 H12 . 119.9 ?
C13 C12 H12 . 119.9 ?
C12 C13 C14 . 120.21(16) ?
C12 C13 H13 . 119.9 ?
C14 C13 H13 . 119.9 ?
C13 C14 C9 . 119.97(17) ?
C13 C14 H14 . 120.0 ?
C9 C14 H14 . 120.0 ?
C20 C15 C16 . 120.69(12) ?
C20 C15 N1 . 119.92(12) ?
C16 C15 N1 . 119.40(11) ?
C15 C16 C17 . 119.84(12) ?
C15 C16 H16 . 120.1 ?
C17 C16 H16 . 120.1 ?
C18 C17 C16 . 118.97(12) ?
C18 C17 H17 . 120.5 ?
C16 C17 H17 . 120.5 ?
C17 C18 C19 . 121.68(12) ?
C17 C18 Cl3 . 119.76(10) ?
C19 C18 Cl3 . 118.56(10) ?
C18 C19 C20 . 119.03(12) ?
C18 C19 H19 . 120.5 ?
C20 C19 H19 . 120.5 ?
C15 C20 C19 . 119.79(12) ?
C15 C20 H20 . 120.1 ?
C19 C20 H20 . 120.1 ?

loop_
_geom_bond_atom_site_label_1
_geom_bond_atom_site_label_2
_geom_bond_site_symmetry_2
_geom_bond_distance
_geom_bond_publ_flag
Cu N2 . 1.9835(11) yes
Cu N1 . 2.0692(11) yes
Cu Cl1 . 2.2454(3) yes
Cu Cl2 . 2.2763(4) yes
Cu Cl1 7_656 2.6624(4) yes
Cu Cu 7_656 3.3514(3) yes
Cl1 Cu 7_656 2.6624(4) ?
Cl3 C18 . 1.7480(13) ?
N1 C15 . 1.4552(15) ?
N1 C2 . 1.5197(16) ?
N1 H1 . .9300 ?
N2 C1 . 1.2856(17) ?
N2 O . 1.3862(14) ?
O H0 . .8400 ?
C1 C3 . 1.4828(17) ?
C1 C2 . 1.5202(18) ?
C2 C9 . 1.5199(19) ?
C2 H2 . 1.0000 ?
C3 C8 . 1.3989(19) ?
C3 C4 . 1.4058(18) ?
C4 C5 . 1.389(2) ?
C4 H4 . .9500 ?
C5 C6 . 1.391(2) ?
C5 H5 . .9500 ?
C6 C7 . 1.387(2) ?
C6 H6 . .9500 ?
C7 C8 . 1.394(2) ?
C7 H7 . .9500 ?
C8 H8 . .9500 ?
C9 C10 . 1.394(2) ?
C9 C14 . 1.402(2) ?
C10 C11 . 1.400(2) ?
C10 H10 . .9500 ?
C11 C12 . 1.383(3) ?
C11 H11 . .9500 ?
C12 C13 . 1.389(3) ?
C12 H12 . .9500 ?
C13 C14 . 1.398(3) ?
C13 H13 . .9500 ?
C14 H14 . .9500 ?
C15 C20 . 1.3899(18) ?
C15 C16 . 1.3935(19) ?
C16 C17 . 1.3946(19) ?
C16 H16 . .9500 ?
C17 C18 . 1.3884(19) ?
C17 H17 . .9500 ?
C18 C19 . 1.3902(19) ?
C19 C20 . 1.3953(18) ?
C19 H19 . .9500 ?
C20 H20 . .9500 ?

loop_
_geom_hbond_atom_site_label_D
_geom_hbond_atom_site_label_H
_geom_hbond_atom_site_label_A
_geom_hbond_site_symmetry_A
_geom_hbond_distance_DH
_geom_hbond_distance_HA
_geom_hbond_distance_DA
_geom_hbond_angle_DHA
N1 H1 Cl1 7_656 .93 2.87 3.2632(11) 106.9
O H0 Cl2 . .84 2.29 2.9756(11) 139.2
